data_7048163
loop_
_publ_author_name
'J\'onsson, Helgi Freyr'
'Fiksdahl, Anne'

_publ_section_title
;
 Studies on gold-nitrone systems.
;
_journal_issue 1
_journal_name_full 'Dalton transactions (Cambridge, England : 2003)'
_journal_page_first 142
_journal_page_last 149
_journal_paper_doi 10.1039/c8dt04254c
_journal_volume 48
_journal_year 2018
_chemical_formula_moiety 'C30 H39 Au N2 O P, F6 Sb'
_chemical_formula_sum 'C30 H39 Au F6 N2 O P Sb'
_chemical_formula_weight 907.32
_space_group_crystal_system monoclinic
_space_group_IT_number 14
_space_group_name_Hall '-P 2ybc'
_space_group_name_H-M_alt 'P 1 21/c 1'
_symmetry_space_group_name_Hall '-P 2ybc'
_symmetry_space_group_name_H-M 'P 1 21/c 1'
_atom_sites_solution_hydrogens geom
_audit_creation_date 2016-05-13
_audit_creation_method
;
Olex2 1.2
(compiled 2016.02.19 svn.r3266 for OlexSys, GUI svn.r5155)
;
_audit_update_record
;
2017-05-09 deposited with the CCDC.
2018-11-19 downloaded from the CCDC.
;
_cell_angle_alpha 90
_cell_angle_beta 104.1800(10)
_cell_angle_gamma 90
_cell_formula_units_Z 4
_cell_length_a 9.4424(7)
_cell_length_b 24.5485(17)
_cell_length_c 14.4931(10)
_cell_measurement_reflns_used 9774
_cell_measurement_temperature 100(2)
_cell_measurement_theta_max 31.50
_cell_measurement_theta_min 2.56
_cell_volume 3257.1(4)
_computing_cell_refinement 'APEX2 v2014.11-0 (Bruker-AXS, 2016)'
_computing_data_collection 'APEX2 v2014.11-0 (Bruker-AXS, 2016)'
_computing_data_reduction 'SAINT v8.34A (Bruker-AXS, 2016)'
_computing_molecular_graphics 'Diamond v4.0.1 (Brandenburg, 2014)'
_computing_publication_material 'Olex2 (Dolomanov et al., 2009)'
_computing_structure_refinement 'XL (Sheldrick, 2015b)'
_computing_structure_solution 'XT (Sheldrick, 2015a)'
_diffrn_ambient_temperature 100(2)
_diffrn_detector 'Bruker PHOTON100 area detector'
_diffrn_detector_area_resol_mean 10.4167
_diffrn_detector_type 'CMOS area detector'
_diffrn_measured_fraction_theta_full 1.000
_diffrn_measured_fraction_theta_max 0.998
_diffrn_measurement_device 'three-circle diffractometer'
_diffrn_measurement_device_type 'Bruker D8 Venture, CMOS detector'
_diffrn_measurement_method '\w and \f scans'
_diffrn_radiation_probe x-ray
_diffrn_radiation_type MoK\a
_diffrn_radiation_wavelength 0.71073
_diffrn_reflns_av_R_equivalents 0.0456
_diffrn_reflns_av_unetI/netI 0.0308
_diffrn_reflns_Laue_measured_fraction_full 1.000
_diffrn_reflns_Laue_measured_fraction_max 0.998
_diffrn_reflns_limit_h_max 14
_diffrn_reflns_limit_h_min -14
_diffrn_reflns_limit_k_max 36
_diffrn_reflns_limit_k_min -37
_diffrn_reflns_limit_l_max 21
_diffrn_reflns_limit_l_min -21
_diffrn_reflns_number 75553
_diffrn_reflns_point_group_measured_fraction_full 1.000
_diffrn_reflns_point_group_measured_fraction_max 0.998
_diffrn_reflns_theta_full 26.000
_diffrn_reflns_theta_max 32.654
_diffrn_reflns_theta_min 2.203
_diffrn_source 'microfocus sealed X-ray tube'
_diffrn_standards_number 0
_exptl_absorpt_coefficient_mu 5.438
_exptl_absorpt_correction_T_max 0.7462
_exptl_absorpt_correction_T_min 0.4732
_exptl_absorpt_correction_type multi-scan
_exptl_absorpt_process_details
;
SADABS-2014/5 (Bruker,2014/5) was used for absorption correction.
wR2(int) was 0.0977 before and 0.0492 after correction.
The Ratio of minimum to maximum transmission is 0.6341.
The \l/2 correction factor is Not present.
;
_exptl_crystal_colour 'clear colourless'
_exptl_crystal_colour_lustre clear
_exptl_crystal_colour_primary colourless
_exptl_crystal_density_diffrn 1.850
_exptl_crystal_description plate
_exptl_crystal_F_000 1760
_exptl_crystal_size_max 0.33
_exptl_crystal_size_mid 0.12
_exptl_crystal_size_min 0.04
_refine_diff_density_max 1.417
_refine_diff_density_min -1.199
_refine_diff_density_rms 0.123
_refine_ls_extinction_method none
_refine_ls_goodness_of_fit_ref 1.044
_refine_ls_hydrogen_treatment constr
_refine_ls_matrix_type full
_refine_ls_number_parameters 387
_refine_ls_number_reflns 11882
_refine_ls_number_restraints 0
_refine_ls_restrained_S_all 1.044
_refine_ls_R_factor_all 0.0332
_refine_ls_R_factor_gt 0.0247
_refine_ls_shift/su_max 0.006
_refine_ls_shift/su_mean 0.000
_refine_ls_structure_factor_coef Fsqd
_refine_ls_weighting_details 'w=1/[\s^2^(Fo^2^)+(0.0110P)^2^+4.2167P] where P=(Fo^2^+2Fc^2^)/3'
_refine_ls_weighting_scheme calc
_refine_ls_wR_factor_gt 0.0451
_refine_ls_wR_factor_ref 0.0472
_reflns_Friedel_coverage 0.000
_reflns_number_gt 10413
_reflns_number_total 11882
_reflns_threshold_expression 'I > 2\s(I)'
_cod_data_source_file c8dt04254c2.cif
_cod_data_source_block hfj-102-plate
_cod_depositor_comments 'Adding full bibliography for 7048160--7048168.cif.'
_cod_database_code 7048163
_shelx_space_group_comment
;
The symmetry employed for this shelxl refinement is uniquely defined
by the following loop, which should always be used as a source of
symmetry information in preference to the above space-group names.
They are only intended as comments.
;
_olex2_refinement_description
;
1. Fixed Uiso
 At 1.2 times of:
  All C(H) groups
 At 1.5 times of:
  All C(H,H,H) groups
2.a Ternary CH refined with riding coordinates:
 C00W(H00W)
2.b Aromatic/amide H refined with riding coordinates:
 C00F(H00F), C00I(H00I), C00K(H00K), C00L(H00L), C00S(H00S), C00T(H00T),
 C00U(H00U), C00V(H00V), C00X(H00X), C00Z(H00Z), C010(H010), C011(H011),
 C012(H012), C014(H014)
2.c Idealised Me refined as rotating group:
 C00N(H00A,H00B,H00C), C00O(H00D,H00E,H00G), C00P(H00H,H00J,H00M), C00R(H00N,
 H00O,H00P), C00Y(H00Q,H00R,H00Y), C013(H01A,H01B,H01C), C015(H01D,H01E,H01F),
 C016(H01G,H01H,H01I)
;
_shelx_shelxl_version_number 2014/7
_olex2_submission_special_instructions 'No special instructions were received'

loop_
_space_group_symop_operation_xyz
'x, y, z'
'-x, y+1/2, -z+1/2'
'-x, -y, -z'
'x, -y-1/2, z-1/2'

loop_
_atom_site_label
_atom_site_type_symbol
_atom_site_fract_x
_atom_site_fract_y
_atom_site_fract_z
_atom_site_U_iso_or_equiv
_atom_site_adp_type
_atom_site_occupancy
_atom_site_site_symmetry_order
_atom_site_calc_flag
_atom_site_refinement_flags_posn
Au01 Au 0.57236(2) 0.64207(2) 0.68849(2) 0.01138(2) Uani 1 1 d .
Sb02 Sb 0.93208(2) 0.32477(2) 0.78768(2) 0.01739(3) Uani 1 1 d .
P003 P 0.68834(6) 0.57201(2) 0.77514(4) 0.01115(9) Uani 1 1 d .
F004 F 1.00826(18) 0.27079(7) 0.72224(12) 0.0359(4) Uani 1 1 d .
F005 F 1.10945(17) 0.36249(7) 0.81177(12) 0.0340(4) Uani 1 1 d .
F006 F 0.75355(17) 0.28769(7) 0.76416(15) 0.0419(4) Uani 1 1 d .
O007 O 0.49116(18) 0.79566(6) 0.55910(11) 0.0194(3) Uani 1 1 d .
F008 F 0.8667(2) 0.36314(8) 0.67375(12) 0.0471(5) Uani 1 1 d .
F009 F 0.85649(18) 0.37801(7) 0.85483(13) 0.0349(4) Uani 1 1 d .
F00A F 0.99929(19) 0.28564(7) 0.90112(11) 0.0357(4) Uani 1 1 d .
N00B N 0.4938(2) 0.70987(7) 0.60762(12) 0.0137(3) Uani 1 1 d .
N00C N 0.4122(2) 0.76506(8) 0.47332(13) 0.0176(4) Uani 1 1 d .
C00D C 0.4175(2) 0.52395(9) 0.78587(14) 0.0131(4) Uani 1 1 d .
C00E C 0.5231(2) 0.75959(9) 0.63060(15) 0.0162(4) Uani 1 1 d .
C00F C 0.3381(2) 0.48188(9) 0.81467(16) 0.0172(4) Uani 1 1 d .
H00F H 0.2347 0.4845 0.8009 0.021 Uiso 1 1 calc R
C00G C 0.5712(2) 0.52033(8) 0.80872(14) 0.0128(4) Uani 1 1 d .
C00H C 0.3317(2) 0.56946(9) 0.73040(15) 0.0145(4) Uani 1 1 d .
C00I C 0.2132(3) 0.65701(10) 0.72457(19) 0.0244(5) Uani 1 1 d .
H00I H 0.1894 0.6882 0.7564 0.029 Uiso 1 1 calc R
C00J C 0.7990(2) 0.60161(9) 0.88912(15) 0.0162(4) Uani 1 1 d .
C00K C 0.1655(3) 0.65311(10) 0.62656(19) 0.0240(5) Uani 1 1 d .
H00K H 0.1100 0.6818 0.5912 0.029 Uiso 1 1 calc R
C00L C 0.2957(2) 0.61539(9) 0.77644(16) 0.0192(4) Uani 1 1 d .
H00L H 0.3279 0.6183 0.8437 0.023 Uiso 1 1 calc R
C00M C 0.7976(2) 0.53634(9) 0.70054(15) 0.0159(4) Uani 1 1 d .
C00N C 0.5903(3) 0.78192(11) 0.72591(17) 0.0251(5) Uani 1 1 d .
H00A H 0.6909 0.7931 0.7288 0.038 Uiso 1 1 calc GR
H00B H 0.5905 0.7540 0.7742 0.038 Uiso 1 1 calc GR
H00C H 0.5340 0.8135 0.7380 0.038 Uiso 1 1 calc GR
C00O C 0.2576(3) 0.77799(10) 0.46640(17) 0.0235(5) Uani 1 1 d .
H00D H 0.2316 0.7665 0.5249 0.035 Uiso 1 1 calc GR
H00E H 0.1961 0.7587 0.4119 0.035 Uiso 1 1 calc GR
H00G H 0.2424 0.8173 0.4578 0.035 Uiso 1 1 calc GR
C00P C 0.8540(3) 0.57925(10) 0.64212(17) 0.0237(5) Uani 1 1 d .
H00H H 0.7711 0.5977 0.5997 0.036 Uiso 1 1 calc GR
H00J H 0.9138 0.5616 0.6042 0.036 Uiso 1 1 calc GR
H00M H 0.9134 0.6060 0.6850 0.036 Uiso 1 1 calc GR
C00Q C 0.5603(2) 0.68075(9) 0.46255(14) 0.0164(4) Uani 1 1 d .
C00R C 0.9117(3) 0.64155(10) 0.86725(17) 0.0231(5) Uani 1 1 d .
H00N H 0.9890 0.6211 0.8481 0.035 Uiso 1 1 calc GR
H00O H 0.9545 0.6631 0.9242 0.035 Uiso 1 1 calc GR
H00P H 0.8637 0.6660 0.8155 0.035 Uiso 1 1 calc GR
C00S C 0.1986(3) 0.60731(10) 0.58004(17) 0.0227(5) Uani 1 1 d .
H00S H 0.1645 0.6044 0.5129 0.027 Uiso 1 1 calc R
C00T C 0.5557(3) 0.43248(9) 0.88378(16) 0.0201(4) Uani 1 1 d .
H00T H 0.6030 0.4014 0.9164 0.024 Uiso 1 1 calc R
C00U C 0.2818(2) 0.56557(10) 0.63164(15) 0.0183(4) Uani 1 1 d .
H00U H 0.3047 0.5343 0.5995 0.022 Uiso 1 1 calc R
C00V C 0.4056(3) 0.43660(9) 0.86256(16) 0.0200(4) Uani 1 1 d .
H00V H 0.3489 0.4085 0.8808 0.024 Uiso 1 1 calc R
C00W C 0.4441(2) 0.70745(9) 0.50261(14) 0.0147(4) Uani 1 1 d .
H00W H 0.3520 0.6856 0.4842 0.018 Uiso 1 1 calc R
C00X C 0.6975(3) 0.70410(10) 0.47384(16) 0.0207(4) Uani 1 1 d .
H00X H 0.7184 0.7382 0.5052 0.025 Uiso 1 1 calc R
C00Y C 0.6895(3) 0.63413(10) 0.93110(16) 0.0212(5) Uani 1 1 d .
H00Q H 0.6463 0.6633 0.8870 0.032 Uiso 1 1 calc GR
H00R H 0.7406 0.6500 0.9923 0.032 Uiso 1 1 calc GR
H00Y H 0.6122 0.6097 0.9407 0.032 Uiso 1 1 calc GR
C00Z C 0.5305(3) 0.63099(10) 0.41744(17) 0.0228(5) Uani 1 1 d .
H00Z H 0.4366 0.6150 0.4096 0.027 Uiso 1 1 calc R
C010 C 0.6374(2) 0.47399(9) 0.85731(16) 0.0179(4) Uani 1 1 d .
H010 H 0.7408 0.4709 0.8725 0.022 Uiso 1 1 calc R
C011 C 0.8039(3) 0.67778(12) 0.43947(16) 0.0266(5) Uani 1 1 d .
H011 H 0.8976 0.6938 0.4469 0.032 Uiso 1 1 calc R
C012 C 0.7726(3) 0.62746(12) 0.39382(18) 0.0307(6) Uani 1 1 d .
H012 H 0.8450 0.6093 0.3699 0.037 Uiso 1 1 calc R
C013 C 0.6920(3) 0.49883(11) 0.63324(18) 0.0276(5) Uani 1 1 d .
H01A H 0.6580 0.4704 0.6700 0.041 Uiso 1 1 calc GR
H01B H 0.7419 0.4820 0.5886 0.041 Uiso 1 1 calc GR
H01C H 0.6083 0.5200 0.5978 0.041 Uiso 1 1 calc GR
C014 C 0.6369(3) 0.60423(11) 0.38352(17) 0.0289(6) Uani 1 1 d .
H014 H 0.6161 0.5698 0.3532 0.035 Uiso 1 1 calc R
C015 C 0.8754(3) 0.56035(10) 0.96411(17) 0.0242(5) Uani 1 1 d .
H01D H 0.8021 0.5377 0.9832 0.036 Uiso 1 1 calc GR
H01E H 0.9332 0.5798 1.0198 0.036 Uiso 1 1 calc GR
H01F H 0.9400 0.5372 0.9374 0.036 Uiso 1 1 calc GR
C016 C 0.9289(3) 0.50348(11) 0.75654(19) 0.0284(5) Uani 1 1 d .
H01G H 0.9988 0.5281 0.7974 0.043 Uiso 1 1 calc GR
H01H H 0.9761 0.4851 0.7120 0.043 Uiso 1 1 calc GR
H01I H 0.8955 0.4763 0.7960 0.043 Uiso 1 1 calc GR

loop_
_atom_site_aniso_label
_atom_site_aniso_U_11
_atom_site_aniso_U_22
_atom_site_aniso_U_33
_atom_site_aniso_U_23
_atom_site_aniso_U_13
_atom_site_aniso_U_12
Au01 0.01211(3) 0.01089(3) 0.01124(3) 0.00184(3) 0.00305(2) 0.00022(3)
Sb02 0.01457(7) 0.01678(7) 0.02018(7) -0.00272(5) 0.00305(5) -0.00230(5)
P003 0.0097(2) 0.0105(2) 0.0132(2) 0.00175(18) 0.00281(17) -0.00029(18)
F004 0.0340(9) 0.0377(9) 0.0387(9) -0.0169(7) 0.0140(7) 0.0008(7)
F005 0.0254(8) 0.0434(10) 0.0351(8) -0.0101(7) 0.0112(7) -0.0188(7)
F006 0.0185(8) 0.0309(9) 0.0752(13) -0.0139(9) 0.0095(8) -0.0094(7)
O007 0.0242(8) 0.0137(7) 0.0185(7) 0.0003(6) 0.0017(6) -0.0014(6)
F008 0.0565(12) 0.0469(11) 0.0281(9) 0.0118(8) -0.0084(8) 0.0016(9)
F009 0.0327(9) 0.0238(8) 0.0517(10) -0.0100(7) 0.0171(8) 0.0044(7)
F00A 0.0423(10) 0.0367(9) 0.0296(8) 0.0113(7) 0.0116(7) 0.0074(8)
N00B 0.0169(8) 0.0129(8) 0.0109(7) 0.0013(6) 0.0026(6) 0.0019(7)
N00C 0.0216(9) 0.0152(9) 0.0144(8) 0.0003(7) 0.0013(7) 0.0015(7)
C00D 0.0132(9) 0.0140(9) 0.0132(8) -0.0009(7) 0.0050(7) 0.0001(7)
C00E 0.0167(10) 0.0163(10) 0.0150(9) 0.0005(8) 0.0026(7) 0.0011(8)
C00F 0.0120(9) 0.0197(10) 0.0213(10) 0.0008(8) 0.0068(8) -0.0033(8)
C00G 0.0119(9) 0.0116(9) 0.0149(9) 0.0014(7) 0.0032(7) -0.0002(7)
C00H 0.0097(9) 0.0157(9) 0.0183(9) 0.0011(8) 0.0038(7) -0.0013(7)
C00I 0.0217(12) 0.0171(10) 0.0366(13) 0.0022(10) 0.0114(10) 0.0043(9)
C00J 0.0161(10) 0.0166(10) 0.0136(9) 0.0008(7) -0.0007(7) -0.0015(8)
C00K 0.0125(10) 0.0228(12) 0.0356(13) 0.0120(10) 0.0037(9) 0.0017(8)
C00L 0.0174(10) 0.0195(11) 0.0215(10) -0.0004(8) 0.0065(8) 0.0023(8)
C00M 0.0145(9) 0.0146(9) 0.0200(10) -0.0005(8) 0.0072(8) 0.0004(8)
C00N 0.0277(13) 0.0243(12) 0.0204(11) -0.0070(9) 0.0003(9) -0.0004(10)
C00O 0.0211(11) 0.0239(12) 0.0229(11) 0.0026(9) 0.0003(9) 0.0051(9)
C00P 0.0253(12) 0.0245(12) 0.0264(11) 0.0007(9) 0.0163(10) -0.0015(10)
C00Q 0.0204(10) 0.0185(10) 0.0109(8) 0.0013(7) 0.0049(7) 0.0011(8)
C00R 0.0201(11) 0.0237(11) 0.0236(11) -0.0031(9) 0.0016(9) -0.0089(9)
C00S 0.0162(10) 0.0271(12) 0.0218(11) 0.0063(9) -0.0012(8) -0.0027(9)
C00T 0.0232(11) 0.0137(10) 0.0238(11) 0.0061(8) 0.0063(9) -0.0003(8)
C00U 0.0166(10) 0.0200(11) 0.0180(10) 0.0005(8) 0.0033(8) -0.0010(8)
C00V 0.0228(11) 0.0175(10) 0.0215(10) 0.0025(8) 0.0091(9) -0.0060(9)
C00W 0.0181(10) 0.0139(9) 0.0121(8) 0.0004(7) 0.0035(7) -0.0021(8)
C00X 0.0206(11) 0.0233(11) 0.0174(10) 0.0017(9) 0.0031(8) 0.0000(9)
C00Y 0.0251(12) 0.0226(12) 0.0159(10) -0.0007(8) 0.0046(8) 0.0011(9)
C00Z 0.0306(13) 0.0191(11) 0.0201(10) -0.0015(8) 0.0089(9) -0.0001(9)
C010 0.0146(10) 0.0157(10) 0.0234(10) 0.0049(8) 0.0043(8) 0.0009(8)
C011 0.0196(11) 0.0443(15) 0.0145(10) 0.0101(10) 0.0014(8) 0.0049(11)
C012 0.0376(15) 0.0387(15) 0.0202(11) 0.0105(10) 0.0154(11) 0.0204(12)
C013 0.0257(12) 0.0316(14) 0.0287(12) -0.0141(11) 0.0127(10) -0.0070(10)
C014 0.0448(16) 0.0237(12) 0.0203(11) -0.0022(9) 0.0120(11) 0.0074(11)
C015 0.0247(12) 0.0239(12) 0.0196(11) 0.0026(9) -0.0031(9) 0.0021(10)
C016 0.0231(12) 0.0323(14) 0.0323(13) 0.0044(11) 0.0115(10) 0.0122(10)

loop_
_atom_type_symbol
_atom_type_description
_atom_type_scat_dispersion_real
_atom_type_scat_dispersion_imag
_atom_type_scat_source
C C 0.0033 0.0016 'International Tables Vol C Tables 4.2.6.8 and 6.1.1.4'
H H 0.0000 0.0000 'International Tables Vol C Tables 4.2.6.8 and 6.1.1.4'
Au Au -2.0133 8.8022 'International Tables Vol C Tables 4.2.6.8 and 6.1.1.4'
F F 0.0171 0.0103 'International Tables Vol C Tables 4.2.6.8 and 6.1.1.4'
N N 0.0061 0.0033 'International Tables Vol C Tables 4.2.6.8 and 6.1.1.4'
O O 0.0106 0.0060 'International Tables Vol C Tables 4.2.6.8 and 6.1.1.4'
P P 0.1023 0.0942 'International Tables Vol C Tables 4.2.6.8 and 6.1.1.4'
Sb Sb -0.5866 1.5461 'International Tables Vol C Tables 4.2.6.8 and 6.1.1.4'

loop_
_geom_angle_atom_site_label_1
_geom_angle_atom_site_label_2
_geom_angle_atom_site_label_3
_geom_angle
N00B Au01 P003 172.16(5)
F004 Sb02 F00A 89.55(8)
F005 Sb02 F004 90.43(7)
F005 Sb02 F006 179.34(8)
F005 Sb02 F009 89.74(7)
F005 Sb02 F00A 89.70(8)
F006 Sb02 F004 90.23(8)
F006 Sb02 F00A 90.39(8)
F008 Sb02 F004 89.65(9)
F008 Sb02 F005 90.14(8)
F008 Sb02 F006 89.78(9)
F008 Sb02 F009 91.25(9)
F008 Sb02 F00A 179.18(9)
F009 Sb02 F004 179.08(8)
F009 Sb02 F006 89.61(8)
F009 Sb02 F00A 89.55(8)
C00G P003 Au01 115.86(7)
C00G P003 C00J 106.15(10)
C00G P003 C00M 106.42(10)
C00J P003 Au01 106.62(7)
C00J P003 C00M 114.93(10)
C00M P003 Au01 107.17(7)
C00E O007 N00C 106.53(16)
C00E N00B Au01 126.66(15)
C00E N00B C00W 107.48(17)
C00W N00B Au01 122.03(13)
C00O N00C O007 103.50(16)
C00O N00C C00W 110.63(18)
C00W N00C O007 102.53(15)
C00F C00D C00G 118.63(19)
C00F C00D C00H 116.97(19)
C00G C00D C00H 124.38(18)
O007 C00E C00N 116.2(2)
N00B C00E O007 115.87(19)
N00B C00E C00N 127.9(2)
C00D C00F H00F 119.0
C00V C00F C00D 122.0(2)
C00V C00F H00F 119.0
C00D C00G P003 123.33(15)
C010 C00G P003 118.25(16)
C010 C00G C00D 118.39(19)
C00L C00H C00D 120.72(19)
C00L C00H C00U 119.0(2)
C00U C00H C00D 120.19(19)
C00K C00I H00I 119.9
C00K C00I C00L 120.2(2)
C00L C00I H00I 119.9
C00R C00J P003 109.32(15)
C00R C00J C00Y 108.42(19)
C00Y C00J P003 105.42(15)
C015 C00J P003 115.71(16)
C015 C00J C00R 109.79(19)
C015 C00J C00Y 107.88(18)
C00I C00K H00K 120.0
C00I C00K C00S 120.0(2)
C00S C00K H00K 120.0
C00H C00L H00L 119.8
C00I C00L C00H 120.4(2)
C00I C00L H00L 119.8
C00P C00M P003 108.20(15)
C00P C00M C016 108.03(19)
C013 C00M P003 106.53(15)
C013 C00M C00P 108.95(19)
C013 C00M C016 109.8(2)
C016 C00M P003 115.21(16)
C00E C00N H00A 109.5
C00E C00N H00B 109.5
C00E C00N H00C 109.5
H00A C00N H00B 109.5
H00A C00N H00C 109.5
H00B C00N H00C 109.5
N00C C00O H00D 109.5
N00C C00O H00E 109.5
N00C C00O H00G 109.5
H00D C00O H00E 109.5
H00D C00O H00G 109.5
H00E C00O H00G 109.5
C00M C00P H00H 109.5
C00M C00P H00J 109.5
C00M C00P H00M 109.5
H00H C00P H00J 109.5
H00H C00P H00M 109.5
H00J C00P H00M 109.5
C00X C00Q C00W 121.3(2)
C00Z C00Q C00W 118.9(2)
C00Z C00Q C00X 119.8(2)
C00J C00R H00N 109.5
C00J C00R H00O 109.5
C00J C00R H00P 109.5
H00N C00R H00O 109.5
H00N C00R H00P 109.5
H00O C00R H00P 109.5
C00K C00S H00S 120.0
C00K C00S C00U 120.1(2)
C00U C00S H00S 120.0
C00V C00T H00T 120.2
C00V C00T C010 119.7(2)
C010 C00T H00T 120.2
C00H C00U H00U 119.8
C00S C00U C00H 120.3(2)
C00S C00U H00U 119.8
C00F C00V H00V 120.2
C00T C00V C00F 119.6(2)
C00T C00V H00V 120.2
N00B C00W N00C 104.27(16)
N00B C00W C00Q 109.59(17)
N00B C00W H00W 109.4
N00C C00W C00Q 114.73(17)
N00C C00W H00W 109.4
C00Q C00W H00W 109.4
C00Q C00X H00X 119.9
C011 C00X C00Q 120.2(2)
C011 C00X H00X 119.9
C00J C00Y H00Q 109.5
C00J C00Y H00R 109.5
C00J C00Y H00Y 109.5
H00Q C00Y H00R 109.5
H00Q C00Y H00Y 109.5
H00R C00Y H00Y 109.5
C00Q C00Z H00Z 119.8
C00Q C00Z C014 120.3(2)
C014 C00Z H00Z 119.8
C00G C010 H010 119.2
C00T C010 C00G 121.7(2)
C00T C010 H010 119.2
C00X C011 H011 120.2
C00X C011 C012 119.6(2)
C012 C011 H011 120.2
C011 C012 H012 120.0
C014 C012 C011 120.0(2)
C014 C012 H012 120.0
C00M C013 H01A 109.5
C00M C013 H01B 109.5
C00M C013 H01C 109.5
H01A C013 H01B 109.5
H01A C013 H01C 109.5
H01B C013 H01C 109.5
C00Z C014 H014 120.0
C012 C014 C00Z 120.1(2)
C012 C014 H014 120.0
C00J C015 H01D 109.5
C00J C015 H01E 109.5
C00J C015 H01F 109.5
H01D C015 H01E 109.5
H01D C015 H01F 109.5
H01E C015 H01F 109.5
C00M C016 H01G 109.5
C00M C016 H01H 109.5
C00M C016 H01I 109.5
H01G C016 H01H 109.5
H01G C016 H01I 109.5
H01H C016 H01I 109.5

loop_
_geom_bond_atom_site_label_1
_geom_bond_atom_site_label_2
_geom_bond_distance
Au01 P003 2.2496(5)
Au01 N00B 2.0661(17)
Sb02 F004 1.8728(15)
Sb02 F005 1.8702(15)
Sb02 F006 1.8722(15)
Sb02 F008 1.8697(17)
Sb02 F009 1.8721(15)
Sb02 F00A 1.8755(15)
P003 C00G 1.825(2)
P003 C00J 1.872(2)
P003 C00M 1.883(2)
O007 N00C 1.487(2)
O007 C00E 1.340(3)
N00B C00E 1.277(3)
N00B C00W 1.480(3)
N00C C00O 1.473(3)
N00C C00W 1.486(3)
C00D C00F 1.398(3)
C00D C00G 1.411(3)
C00D C00H 1.494(3)
C00E C00N 1.477(3)
C00F H00F 0.9500
C00F C00V 1.381(3)
C00G C010 1.402(3)
C00H C00L 1.394(3)
C00H C00U 1.396(3)
C00I H00I 0.9500
C00I C00K 1.384(4)
C00I C00L 1.389(3)
C00J C00R 1.536(3)
C00J C00Y 1.544(3)
C00J C015 1.531(3)
C00K H00K 0.9500
C00K C00S 1.386(4)
C00L H00L 0.9500
C00M C00P 1.527(3)
C00M C013 1.522(3)
C00M C016 1.534(3)
C00N H00A 0.9800
C00N H00B 0.9800
C00N H00C 0.9800
C00O H00D 0.9800
C00O H00E 0.9800
C00O H00G 0.9800
C00P H00H 0.9800
C00P H00J 0.9800
C00P H00M 0.9800
C00Q C00W 1.511(3)
C00Q C00X 1.389(3)
C00Q C00Z 1.382(3)
C00R H00N 0.9800
C00R H00O 0.9800
C00R H00P 0.9800
C00S H00S 0.9500
C00S C00U 1.392(3)
C00T H00T 0.9500
C00T C00V 1.379(3)
C00T C010 1.388(3)
C00U H00U 0.9500
C00V H00V 0.9500
C00W H00W 1.0000
C00X H00X 0.9500
C00X C011 1.386(3)
C00Y H00Q 0.9800
C00Y H00R 0.9800
C00Y H00Y 0.9800
C00Z H00Z 0.9500
C00Z C014 1.387(3)
C010 H010 0.9500
C011 H011 0.9500
C011 C012 1.398(4)
C012 H012 0.9500
C012 C014 1.377(4)
C013 H01A 0.9800
C013 H01B 0.9800
C013 H01C 0.9800
C014 H014 0.9500
C015 H01D 0.9800
C015 H01E 0.9800
C015 H01F 0.9800
C016 H01G 0.9800
C016 H01H 0.9800
C016 H01I 0.9800

loop_
_geom_torsion_atom_site_label_1
_geom_torsion_atom_site_label_2
_geom_torsion_atom_site_label_3
_geom_torsion_atom_site_label_4
_geom_torsion
Au01 P003 C00G C00D -2.3(2)
Au01 P003 C00G C010 175.85(15)
Au01 P003 C00J C00R -61.58(16)
Au01 P003 C00J C00Y 54.79(15)
Au01 P003 C00J C015 173.88(15)
Au01 P003 C00M C00P 35.30(17)
Au01 P003 C00M C013 -81.72(16)
Au01 P003 C00M C016 156.29(16)
Au01 N00B C00E O007 163.50(14)
Au01 N00B C00E C00N -15.3(3)
Au01 N00B C00W N00C -174.26(13)
Au01 N00B C00W C00Q -51.0(2)
P003 C00G C010 C00T -178.86(18)
O007 N00C C00W N00B 17.68(19)
O007 N00C C00W C00Q -102.19(19)
N00C O007 C00E N00B 6.6(3)
N00C O007 C00E C00N -174.49(19)
C00D C00F C00V C00T 0.6(3)
C00D C00G C010 C00T -0.6(3)
C00D C00H C00L C00I -178.6(2)
C00D C00H C00U C00S 178.3(2)
C00E O007 N00C C00O 99.90(19)
C00E O007 N00C C00W -15.2(2)
C00E N00B C00W N00C -14.9(2)
C00E N00B C00W C00Q 108.3(2)
C00F C00D C00G P003 179.67(16)
C00F C00D C00G C010 1.5(3)
C00F C00D C00H C00L 90.9(3)
C00F C00D C00H C00U -86.8(2)
C00G P003 C00J C00R 174.34(16)
C00G P003 C00J C00Y -69.30(16)
C00G P003 C00J C015 49.80(19)
C00G P003 C00M C00P 159.84(15)
C00G P003 C00M C013 42.83(18)
C00G P003 C00M C016 -79.16(19)
C00G C00D C00F C00V -1.5(3)
C00G C00D C00H C00L -90.6(3)
C00G C00D C00H C00U 91.7(3)
C00H C00D C00F C00V 177.1(2)
C00H C00D C00G P003 1.2(3)
C00H C00D C00G C010 -177.0(2)
C00I C00K C00S C00U -1.0(4)
C00J P003 C00G C00D 115.83(18)
C00J P003 C00G C010 -66.03(19)
C00J P003 C00M C00P -82.98(18)
C00J P003 C00M C013 160.01(16)
C00J P003 C00M C016 38.0(2)
C00K C00I C00L C00H 0.2(4)
C00K C00S C00U C00H 0.3(3)
C00L C00H C00U C00S 0.6(3)
C00L C00I C00K C00S 0.8(4)
C00M P003 C00G C00D -121.29(18)
C00M P003 C00G C010 56.85(19)
C00M P003 C00J C00R 57.01(19)
C00M P003 C00J C00Y 173.37(14)
C00M P003 C00J C015 -67.53(19)
C00O N00C C00W N00B -92.1(2)
C00O N00C C00W C00Q 147.98(19)
C00Q C00X C011 C012 -0.3(3)
C00Q C00Z C014 C012 -0.7(4)
C00U C00H C00L C00I -0.9(3)
C00V C00T C010 C00G -0.3(4)
C00W N00B C00E O007 5.4(3)
C00W N00B C00E C00N -173.3(2)
C00W C00Q C00X C011 177.6(2)
C00W C00Q C00Z C014 -177.2(2)
C00X C00Q C00W N00B -63.1(3)
C00X C00Q C00W N00C 53.8(3)
C00X C00Q C00Z C014 0.1(3)
C00X C011 C012 C014 -0.2(4)
C00Z C00Q C00W N00B 114.1(2)
C00Z C00Q C00W N00C -129.0(2)
C00Z C00Q C00X C011 0.4(3)
C010 C00T C00V C00F 0.4(3)
C011 C012 C014 C00Z 0.7(4)
